data_7703797
loop_
_publ_author_name
'Sorg, Jens R.'
'Schneider, Tilman'
'Wohlfarth, Luise'
'Sch\"afer, Thomas C'
'Sedykh, Alexander'
'M\"uller-Buschbaum, Klaus'

_publ_section_title
;
 Sb- and Bi-based coordination polymers with N-donor ligands with and
 without lone-pair effects and their photoluminescence properties.
;
_journal_issue 15
_journal_name_full 'Dalton transactions (Cambridge, England : 2003)'
_journal_page_first 4904
_journal_page_last 4913
_journal_paper_doi 10.1039/d0dt00265h
_journal_volume 49
_journal_year 2020
_chemical_formula_moiety 'C12 H10 Bi Cl3 N2'
_chemical_formula_sum 'C12 H10 Bi Cl3 N2'
_chemical_formula_weight 497.55
_space_group_crystal_system triclinic
_space_group_IT_number 2
_space_group_name_Hall '-P 1'
_space_group_name_H-M_alt 'P -1'
_atom_sites_solution_hydrogens geom
_atom_sites_solution_primary dual
_audit_creation_date 2020-03-09
_audit_creation_method
;
Olex2 1.2
(compiled 2018.05.29 svn.r3508 for OlexSys, GUI svn.r5506)
;
_audit_update_record
;
2020-03-09 deposited with the CCDC.	2020-03-12 downloaded from the CCDC.
;
_cell_angle_alpha 74.791(3)
_cell_angle_beta 65.696(3)
_cell_angle_gamma 74.641(3)
_cell_formula_units_Z 2
_cell_length_a 8.8098(7)
_cell_length_b 9.2439(8)
_cell_length_c 9.9241(8)
_cell_measurement_reflns_used 9302
_cell_measurement_temperature 200
_cell_measurement_theta_max 27.140
_cell_measurement_theta_min 2.321
_cell_volume 699.36(10)
_computing_cell_refinement 'SAINT v8.37A (Bruker, 2015)'
_computing_data_collection 'APEX3 ver. 2016.9-0 (Bruker AXS)'
_computing_data_reduction 'SAINT v8.37A (Bruker, 2015)'
_computing_molecular_graphics 'Olex2 (Dolomanov et al., 2009)'
_computing_publication_material 'Olex2 (Dolomanov et al., 2009)'
_computing_structure_refinement 'ShelXL (Sheldrick, 2015)'
_computing_structure_solution 'XT (Sheldrick, 2015)'
_diffrn_ambient_temperature 200
_diffrn_measured_fraction_theta_full 1.000
_diffrn_measured_fraction_theta_max 0.998
_diffrn_measurement_device_type 'Bruker APEX-II CCD'
_diffrn_measurement_method '\f and \w scans'
_diffrn_radiation_type MoK\a
_diffrn_radiation_wavelength 0.71073
_diffrn_reflns_av_unetI/netI 0.0282
_diffrn_reflns_Laue_measured_fraction_full 1.000
_diffrn_reflns_Laue_measured_fraction_max 0.998
_diffrn_reflns_limit_h_max 11
_diffrn_reflns_limit_h_min -9
_diffrn_reflns_limit_k_max 11
_diffrn_reflns_limit_k_min -11
_diffrn_reflns_limit_l_max 12
_diffrn_reflns_limit_l_min 0
_diffrn_reflns_number 3112
_diffrn_reflns_point_group_measured_fraction_full 1.000
_diffrn_reflns_point_group_measured_fraction_max 0.998
_diffrn_reflns_theta_full 25.242
_diffrn_reflns_theta_max 27.218
_diffrn_reflns_theta_min 2.287
_diffrn_standards_number 0
_exptl_absorpt_coefficient_mu 13.160
_exptl_absorpt_correction_T_max 0.430168
_exptl_absorpt_correction_T_min 0.233388
_exptl_absorpt_correction_type multi-scan
_exptl_absorpt_process_details
;
 TWINABS-2012/1 (Bruker,2012) was used for absorption correction.

Final HKLF 4 output contains 61130 reflections, Rint = 0.0672
 (38041 with I > 3sig(I), Rint = 0.0558)
;
_exptl_crystal_colour 'clear light colourless'
_exptl_crystal_colour_lustre clear
_exptl_crystal_colour_modifier light
_exptl_crystal_colour_primary colourless
_exptl_crystal_density_diffrn 2.363
_exptl_crystal_description block
_exptl_crystal_F_000 460
_exptl_crystal_size_max 0.253
_exptl_crystal_size_mid 0.189
_exptl_crystal_size_min 0.103
_refine_diff_density_max 1.973
_refine_diff_density_min -1.209
_refine_diff_density_rms 0.166
_refine_ls_extinction_method none
_refine_ls_goodness_of_fit_ref 1.068
_refine_ls_hydrogen_treatment constr
_refine_ls_matrix_type full
_refine_ls_number_parameters 164
_refine_ls_number_reflns 3112
_refine_ls_number_restraints 0
_refine_ls_restrained_S_all 1.068
_refine_ls_R_factor_all 0.0286
_refine_ls_R_factor_gt 0.0239
_refine_ls_shift/su_max 0.003
_refine_ls_shift/su_mean 0.000
_refine_ls_structure_factor_coef Fsqd
_refine_ls_weighting_details 'w=1/[\s^2^(Fo^2^)+(0.0303P)^2^+0.4498P] where P=(Fo^2^+2Fc^2^)/3'
_refine_ls_weighting_scheme calc
_refine_ls_wR_factor_gt 0.0524
_refine_ls_wR_factor_ref 0.0542
_reflns_Friedel_coverage 0.000
_reflns_number_gt 2868
_reflns_number_total 3112
_reflns_threshold_expression 'I > 2\s(I)'
_cod_data_source_file d0dt00265h2.cif
_cod_data_source_block 1D-[Bi2Cl6(4-bpe)2]
_cod_depositor_comments 'Adding full bibliography for 7703794--7703809.cif.'
_cod_database_code 7703797
_shelx_shelxl_version_number 2018/3
_shelx_space_group_comment
;
The symmetry employed for this shelxl refinement is uniquely defined
by the following loop, which should always be used as a source of
symmetry information in preference to the above space-group names.
They are only intended as comments.
;
_shelx_estimated_absorpt_t_max 0.344
_shelx_estimated_absorpt_t_min 0.136
_olex2_refinement_description
;
1. Twinned data refinement
 Scales: 0.726(2)
 0.274(2)
2. Fixed Uiso
 At 1.2 times of:
  All C(H) groups
3.a Aromatic/amide H refined with riding coordinates:
 C6(H6), C5(H5), C11(H11), C7(H7), C9(H9), C4(H4), C1(H1), C12(H12), C8(H8),
 C2(H2)
;
_olex2_submission_special_instructions 'No special instructions were received'

loop_
_space_group_symop_operation_xyz
'x, y, z'
'-x, -y, -z'

loop_
_atom_site_label
_atom_site_type_symbol
_atom_site_fract_x
_atom_site_fract_y
_atom_site_fract_z
_atom_site_U_iso_or_equiv
_atom_site_adp_type
_atom_site_occupancy
_atom_site_site_symmetry_order
_atom_site_calc_flag
_atom_site_refinement_flags_posn
_atom_site_refinement_flags_adp
_atom_site_refinement_flags_occupancy
_atom_site_disorder_assembly
_atom_site_disorder_group
Bi1 Bi 0.57477(2) 1.03953(2) 0.26172(2) 0.01808(6) Uani 1 1 d . . . . .
Cl3 Cl 0.69678(15) 0.83131(12) 0.48664(15) 0.0287(2) Uani 1 1 d . . . . .
Cl1 Cl 0.81657(14) 0.90424(13) 0.06436(14) 0.0275(2) Uani 1 1 d . . . . .
Cl2 Cl 0.44697(14) 1.23208(12) 0.08576(14) 0.0278(2) Uani 1 1 d . . . . .
N1 N 0.3959(4) 0.8532(4) 0.2940(4) 0.0207(7) Uani 1 1 d . . . . .
N2 N -0.2435(5) 0.2255(4) 0.2315(5) 0.0254(8) Uani 1 1 d . . . . .
C3 C 0.2160(5) 0.6400(5) 0.3020(5) 0.0192(8) Uani 1 1 d . . . . .
C10 C -0.0691(5) 0.4342(5) 0.2387(5) 0.0224(9) Uani 1 1 d . . . . .
C6 C 0.1309(5) 0.5239(5) 0.3034(5) 0.0217(9) Uani 1 1 d . . . . .
H6 H 0.159646 0.423146 0.351736 0.026 Uiso 1 1 calc R . . . .
C5 C 0.4398(6) 0.7043(5) 0.3435(6) 0.0260(10) Uani 1 1 d . . . . .
H5 H 0.533498 0.672182 0.375031 0.031 Uiso 1 1 calc R . . . .
C11 C -0.1786(6) 0.4752(5) 0.1602(6) 0.0271(10) Uani 1 1 d . . . . .
H11 H -0.195664 0.576211 0.107453 0.033 Uiso 1 1 calc R . . . .
C7 C 0.0147(5) 0.5494(5) 0.2410(5) 0.0220(9) Uani 1 1 d . . . . .
H7 H -0.015301 0.650799 0.194662 0.026 Uiso 1 1 calc R . . . .
C9 C -0.0464(6) 0.2830(5) 0.3100(6) 0.0241(9) Uani 1 1 d . . . . .
H9 H 0.030196 0.248768 0.361519 0.029 Uiso 1 1 calc R . . . .
C4 C 0.3533(6) 0.5964(5) 0.3500(6) 0.0261(10) Uani 1 1 d . . . . .
H4 H 0.386991 0.492272 0.387134 0.031 Uiso 1 1 calc R . . . .
C1 C 0.2653(5) 0.8963(5) 0.2483(5) 0.0214(9) Uani 1 1 d . . . . .
H1 H 0.235137 1.001150 0.211143 0.026 Uiso 1 1 calc R . . . .
C12 C -0.2621(6) 0.3681(5) 0.1596(6) 0.0268(10) Uani 1 1 d . . . . .
H12 H -0.335770 0.397867 0.105358 0.032 Uiso 1 1 calc R . . . .
C8 C -0.1353(6) 0.1836(5) 0.3055(6) 0.0263(10) Uani 1 1 d . . . . .
H8 H -0.120080 0.081464 0.356353 0.032 Uiso 1 1 calc R . . . .
C2 C 0.1722(5) 0.7954(5) 0.2527(5) 0.0230(9) Uani 1 1 d . . . . .
H2 H 0.077834 0.831812 0.222086 0.028 Uiso 1 1 calc R . . . .

loop_
_atom_site_aniso_label
_atom_site_aniso_U_11
_atom_site_aniso_U_22
_atom_site_aniso_U_33
_atom_site_aniso_U_23
_atom_site_aniso_U_13
_atom_site_aniso_U_12
Bi1 0.02012(9) 0.01731(9) 0.02267(10) -0.00134(6) -0.01142(7) -0.00903(6)
Cl3 0.0307(6) 0.0254(5) 0.0304(7) -0.0024(5) -0.0145(5) -0.0028(5)
Cl1 0.0278(5) 0.0266(5) 0.0279(6) -0.0031(5) -0.0119(5) -0.0036(4)
Cl2 0.0297(6) 0.0265(5) 0.0323(7) -0.0007(5) -0.0184(5) -0.0061(4)
N1 0.0231(18) 0.0200(17) 0.024(2) -0.0031(15) -0.0104(16) -0.0102(14)
N2 0.0253(19) 0.0234(19) 0.034(2) -0.0076(17) -0.0119(17) -0.0103(15)
C3 0.0202(19) 0.019(2) 0.022(2) -0.0041(17) -0.0087(17) -0.0078(16)
C10 0.020(2) 0.022(2) 0.029(2) -0.0058(18) -0.0086(19) -0.0085(17)
C6 0.023(2) 0.0168(19) 0.031(3) -0.0031(18) -0.0148(19) -0.0062(16)
C5 0.027(2) 0.024(2) 0.034(3) -0.0033(19) -0.019(2) -0.0049(18)
C11 0.030(2) 0.022(2) 0.036(3) -0.001(2) -0.019(2) -0.0096(18)
C7 0.024(2) 0.0161(19) 0.032(3) -0.0037(18) -0.0131(19) -0.0098(16)
C9 0.024(2) 0.023(2) 0.030(3) -0.0037(19) -0.013(2) -0.0071(17)
C4 0.030(2) 0.018(2) 0.037(3) -0.0014(19) -0.020(2) -0.0057(18)
C1 0.023(2) 0.0148(19) 0.026(2) 0.0033(17) -0.0131(19) -0.0038(16)
C12 0.028(2) 0.028(2) 0.034(3) -0.002(2) -0.019(2) -0.0108(19)
C8 0.030(2) 0.020(2) 0.036(3) -0.0043(19) -0.014(2) -0.0123(18)
C2 0.022(2) 0.019(2) 0.031(3) -0.0034(18) -0.0121(19) -0.0080(17)

loop_
_atom_type_symbol
_atom_type_description
_atom_type_scat_dispersion_real
_atom_type_scat_dispersion_imag
_atom_type_scat_source
C C 0.0033 0.0016 'International Tables Vol C Tables 4.2.6.8 and 6.1.1.4'
H H 0.0000 0.0000 'International Tables Vol C Tables 4.2.6.8 and 6.1.1.4'
Bi Bi -4.1077 10.2566 'International Tables Vol C Tables 4.2.6.8 and 6.1.1.4'
Cl Cl 0.1484 0.1585 'International Tables Vol C Tables 4.2.6.8 and 6.1.1.4'
N N 0.0061 0.0033 'International Tables Vol C Tables 4.2.6.8 and 6.1.1.4'

loop_
_geom_angle_atom_site_label_1
_geom_angle_atom_site_label_2
_geom_angle_atom_site_label_3
_geom_angle
_geom_angle_site_symmetry_1
_geom_angle_site_symmetry_3
_geom_angle_publ_flag
Cl3 Bi1 Cl3 85.88(3) . 2_676 ?
Cl1 Bi1 Cl3 173.92(3) . 2_676 ?
Cl1 Bi1 Cl3 88.20(4) . . ?
Cl1 Bi1 Cl2 97.11(4) . . ?
Cl1 Bi1 N2 90.46(9) . 1_665 ?
Cl2 Bi1 Cl3 174.68(4) . . ?
Cl2 Bi1 Cl3 88.80(4) . 2_676 ?
N1 Bi1 Cl3 88.88(9) . 2_676 ?
N1 Bi1 Cl3 88.63(9) . . ?
N1 Bi1 Cl1 89.54(9) . . ?
N1 Bi1 Cl2 91.43(9) . . ?
N1 Bi1 N2 179.31(12) . 1_665 ?
N2 Bi1 Cl3 91.05(9) 1_665 2_676 ?
N2 Bi1 Cl3 90.69(9) 1_665 . ?
N2 Bi1 Cl2 89.25(9) 1_665 . ?
Bi1 Cl3 Bi1 94.12(3) . 2_676 ?
C5 N1 Bi1 120.6(3) . . ?
C1 N1 Bi1 120.9(3) . . ?
C1 N1 C5 118.1(4) . . ?
C12 N2 Bi1 123.0(3) . 1_445 ?
C12 N2 C8 118.0(4) . . ?
C8 N2 Bi1 118.6(3) . 1_445 ?
C4 C3 C6 119.5(4) . . ?
C2 C3 C6 124.2(4) . . ?
C2 C3 C4 116.2(4) . . ?
C11 C10 C7 119.0(4) . . ?
C9 C10 C11 117.1(4) . . ?
C9 C10 C7 124.0(4) . . ?
C3 C6 H6 117.7 . . ?
C7 C6 C3 124.6(4) . . ?
C7 C6 H6 117.7 . . ?
N1 C5 H5 118.9 . . ?
N1 C5 C4 122.3(4) . . ?
C4 C5 H5 118.9 . . ?
C10 C11 H11 120.1 . . ?
C12 C11 C10 119.7(4) . . ?
C12 C11 H11 120.1 . . ?
C10 C7 H7 117.3 . . ?
C6 C7 C10 125.3(4) . . ?
C6 C7 H7 117.3 . . ?
C10 C9 H9 120.1 . . ?
C8 C9 C10 119.7(4) . . ?
C8 C9 H9 120.1 . . ?
C3 C4 H4 119.9 . . ?
C5 C4 C3 120.2(4) . . ?
C5 C4 H4 119.9 . . ?
N1 C1 H1 118.6 . . ?
N1 C1 C2 122.9(4) . . ?
C2 C1 H1 118.6 . . ?
N2 C12 C11 122.8(4) . . ?
N2 C12 H12 118.6 . . ?
C11 C12 H12 118.6 . . ?
N2 C8 C9 122.6(4) . . ?
N2 C8 H8 118.7 . . ?
C9 C8 H8 118.7 . . ?
C3 C2 H2 119.9 . . ?
C1 C2 C3 120.2(4) . . ?
C1 C2 H2 119.9 . . ?

loop_
_geom_bond_atom_site_label_1
_geom_bond_atom_site_label_2
_geom_bond_distance
_geom_bond_site_symmetry_2
_geom_bond_publ_flag
Bi1 Cl3 2.9187(13) 2_676 ?
Bi1 Cl3 2.9099(12) . ?
Bi1 Cl1 2.5253(12) . ?
Bi1 Cl2 2.5320(11) . ?
Bi1 N1 2.507(3) . ?
Bi1 N2 2.530(4) 1_665 ?
N1 C5 1.343(6) . ?
N1 C1 1.335(5) . ?
N2 C12 1.327(6) . ?
N2 C8 1.353(6) . ?
C3 C6 1.457(6) . ?
C3 C4 1.403(6) . ?
C3 C2 1.395(6) . ?
C10 C11 1.397(6) . ?
C10 C7 1.457(5) . ?
C10 C9 1.394(6) . ?
C6 H6 0.9500 . ?
C6 C7 1.343(6) . ?
C5 H5 0.9500 . ?
C5 C4 1.381(6) . ?
C11 H11 0.9500 . ?
C11 C12 1.383(6) . ?
C7 H7 0.9500 . ?
C9 H9 0.9500 . ?
C9 C8 1.375(6) . ?
C4 H4 0.9500 . ?
C1 H1 0.9500 . ?
C1 C2 1.378(6) . ?
C12 H12 0.9500 . ?
C8 H8 0.9500 . ?
C2 H2 0.9500 . ?

loop_
_twin_individual_id
_twin_individual_mass_fraction_refined
1 0.726(2)
2 0.274(2)
